data_9012782
loop_
_publ_author_name
'Debaerdemaeker, T.'
'Kutoglu, A.'

_publ_section_title
;
 Cyclooctadecasulfur, S18 (beta)
 Locality: synthetic
 Note: beta phase
;
_journal_name_full 'Crystal Structure Communications'
_journal_page_first 611
_journal_page_last 613
_journal_volume 3
_journal_year 1974
_chemical_formula_sum S18
_chemical_name_mineral Sulfur
_space_group_IT_number 14
_symmetry_space_group_name_Hall '-P 2yn'
_symmetry_space_group_name_H-M 'P 1 21/n 1'
_cell_angle_alpha 90
_cell_angle_beta 92.3
_cell_angle_gamma 90
_cell_length_a 10.75
_cell_length_b 7.25
_cell_length_c 12.25
_cell_formula_units_Z 2
_cell_volume 953.965
_exptl_crystal_density_diffrn 2.009
_cod_database_code 9012782

loop_
_symmetry_equiv_pos_as_xyz
x,y,z
1/2+x,1/2-y,1/2+z
1/2-x,1/2+y,1/2-z
-x,-y,-z

loop_
_atom_site_label
_atom_site_fract_x
_atom_site_fract_y
_atom_site_fract_z
_atom_site_U_iso_or_equiv
S1 0.80710 0.08340 0.09470 0.04091
S2 0.21010 0.01890 0.06450 0.03724
S3 0.10260 0.25360 0.06690 0.04357
S4 0.21370 0.45910 0.00890 0.04420
S5 0.31500 0.56380 0.14570 0.04737
S6 0.49320 0.45130 0.15100 0.05028
S7 0.48530 0.22650 0.25820 0.04255
S8 0.51090 -0.00140 0.15980 0.04597
S9 0.69580 -0.07770 0.19060 0.04129

loop_
_cod_related_entry_id
_cod_related_entry_database
_cod_related_entry_code
1 ChemSpider 30654013

_cod_duplicate_entry 9012781
